data_4345820
loop_
_publ_author_name
'Bernhardt, Eduard'
'Bernhardt-Pitchougina, Vera'
'Jenne, Carsten'

_publ_section_title
;
 Reaction of the Tricyanoborate Dianion [B(CN)3](2-) with HgCl2.
;
_journal_issue 9
_journal_name_full 'Inorganic chemistry'
_journal_page_first 5465
_journal_page_last 5470
_journal_paper_doi 10.1021/acs.inorgchem.7b00541
_journal_volume 56
_journal_year 2017
_chemical_formula_sum 'C27.73 H20 B Cl0.27 Hg N3.73 P'
_chemical_formula_weight 657.39
_chemical_name_systematic
;
 ?
;
_space_group_crystal_system monoclinic
_space_group_IT_number 14
_space_group_name_Hall '-P 2ybc'
_space_group_name_H-M_alt 'P 1 21/c 1'
_symmetry_space_group_name_Hall '-P 2ybc'
_symmetry_space_group_name_H-M 'P 1 21/c 1'
_atom_sites_solution_hydrogens geom
_audit_creation_method SHELXL-2013
_cell_angle_alpha 90
_cell_angle_beta 97.735(3)
_cell_angle_gamma 90
_cell_formula_units_Z 4
_cell_length_a 9.7352(2)
_cell_length_b 9.7331(3)
_cell_length_c 27.4616(8)
_cell_measurement_reflns_used 4346
_cell_measurement_temperature 293(2)
_cell_measurement_theta_max 28.2250
_cell_measurement_theta_min 2.9610
_cell_volume 2578.41(12)
_computing_cell_refinement 'CrysAlisPro171.36.24, Oxford Diffraction'
_computing_data_collection 'CrysAlisPro171.36.24, Oxford Diffraction'
_computing_data_reduction 'CrysAlisPro171.36.24, Oxford Diffraction'
_computing_molecular_graphics 'Diamond, v.2.1e (Brandenburg, 2001)'
_computing_structure_refinement 'SHELXL-2013 (Sheldrick, 2013)'
_computing_structure_solution 'SHELXS-97 (Sheldrick, 1997)'
_diffrn_ambient_temperature 293(2)
_diffrn_detector_area_resol_mean 16.2705
_diffrn_measured_fraction_theta_full 0.999
_diffrn_measured_fraction_theta_max 0.858
_diffrn_measurement_device_type 'Gemini E Ultra,Xcalibur,2K*2K EOS CCD detector'
_diffrn_measurement_method '\w scans'
_diffrn_radiation_monochromator graphite
_diffrn_radiation_source 'fine-focus sealed tube Enhanced (Mo)'
_diffrn_radiation_type MoK\a
_diffrn_radiation_wavelength 0.71073
_diffrn_reflns_av_R_equivalents 0.0256
_diffrn_reflns_av_unetI/netI 0.0364
_diffrn_reflns_Laue_measured_fraction_full 0.999
_diffrn_reflns_Laue_measured_fraction_max 0.858
_diffrn_reflns_limit_h_max 13
_diffrn_reflns_limit_h_min -13
_diffrn_reflns_limit_k_max 13
_diffrn_reflns_limit_k_min -7
_diffrn_reflns_limit_l_max 29
_diffrn_reflns_limit_l_min -34
_diffrn_reflns_number 14780
_diffrn_reflns_point_group_measured_fraction_full 0.999
_diffrn_reflns_point_group_measured_fraction_max 0.858
_diffrn_reflns_theta_full 26.400
_diffrn_reflns_theta_max 29.405
_diffrn_reflns_theta_min 2.111
_exptl_absorpt_coefficient_mu 6.082
_exptl_absorpt_correction_T_max 0.687
_exptl_absorpt_correction_T_min 0.225
_exptl_absorpt_correction_type analytical
_exptl_absorpt_process_details
;
CrysAlisPro, Agilent Technologies,
Version 1.171.36.28 (release 01-02-2013 CrysAlis171 .NET)
(compiled Feb  1 2013,16:14:44)
Analytical numeric absorption correction using a multifaceted crystal
            model based on expressions derived by R.C. Clark & J.S. Reid.
(Clark, R. C. & Reid, J. S. (1995). Acta Cryst. A51, 887-897)
;
_exptl_crystal_colour colorless
_exptl_crystal_density_diffrn 1.693
_exptl_crystal_description prism
_exptl_crystal_F_000 1268
_exptl_crystal_size_max 0.4194
_exptl_crystal_size_mid 0.1714
_exptl_crystal_size_min 0.0644
_refine_diff_density_max 0.488
_refine_diff_density_min -0.874
_refine_diff_density_rms 0.085
_refine_ls_extinction_method none
_refine_ls_goodness_of_fit_ref 1.048
_refine_ls_hydrogen_treatment constr
_refine_ls_matrix_type full
_refine_ls_number_parameters 320
_refine_ls_number_reflns 6109
_refine_ls_number_restraints 12
_refine_ls_restrained_S_all 1.047
_refine_ls_R_factor_all 0.0496
_refine_ls_R_factor_gt 0.0314
_refine_ls_shift/su_max 0.000
_refine_ls_shift/su_mean 0.000
_refine_ls_structure_factor_coef Fsqd
_refine_ls_weighting_details
;
 w=1/[\s^2^(Fo^2^)+(0.0204P)^2^+0.8691P]
 where P=(Fo^2^+2Fc^2^)/3
;
_refine_ls_weighting_scheme calc
_refine_ls_wR_factor_gt 0.0541
_refine_ls_wR_factor_ref 0.0590
_reflns_Friedel_coverage 0.000
_reflns_number_gt 4774
_reflns_number_total 6109
_reflns_threshold_expression 'I > 2\s(I)'
_cod_data_source_file ic7b00541_si_005.cif
_cod_data_source_block shelxl
_cod_original_cell_volume 2578.41(13)
_cod_database_code 4345820
_shelx_space_group_comment
;
The symmetry employed for this shelxl refinement is uniquely defined
by the following loop, which should always be used as a source of
symmetry information in preference to the above space-group names.
They are only intended as comments.
;
_shelxl_version_number 2013-2

loop_
_space_group_symop_operation_xyz
'x, y, z'
'-x, y+1/2, -z+1/2'
'-x, -y, -z'
'x, -y-1/2, z-1/2'

loop_
_atom_site_label
_atom_site_type_symbol
_atom_site_fract_x
_atom_site_fract_y
_atom_site_fract_z
_atom_site_U_iso_or_equiv
_atom_site_adp_type
_atom_site_occupancy
_atom_site_site_symmetry_order
_atom_site_calc_flag
_atom_site_refinement_flags_posn
_atom_site_refinement_flags_adp
_atom_site_refinement_flags_occupancy
Hg Hg -0.01391(2) 0.05005(2) 0.30787(2) 0.04597(6) Uani 1 1 d . . .
C1 C -0.071(3) -0.001(3) 0.3771(10) 0.064(4) Uani 0.730(12) 1 d . U P
N1 N -0.0941(6) -0.0499(7) 0.4126(3) 0.0596(16) Uani 0.730(12) 1 d . . P
Cl Cl -0.078(2) -0.0226(18) 0.3859(7) 0.064(4) Uani 0.270(12) 1 d . U P
B B 0.0575(4) 0.1072(4) 0.23866(15) 0.0403(9) Uani 1 1 d . . .
C2 C 0.1205(4) -0.0267(4) 0.21780(14) 0.0469(9) Uani 1 1 d . . .
N2 N 0.1590(4) -0.1259(4) 0.20244(14) 0.0697(10) Uani 1 1 d . . .
C3 C -0.0682(4) 0.1614(4) 0.20206(15) 0.0521(10) Uani 1 1 d . . .
N3 N -0.1588(4) 0.2010(4) 0.17539(14) 0.0801(12) Uani 1 1 d . . .
C4 C 0.1678(4) 0.2256(4) 0.25102(14) 0.0496(9) Uani 1 1 d . . .
N4 N 0.2420(4) 0.3151(4) 0.26065(14) 0.0714(11) Uani 1 1 d . . .
P P 0.47995(8) 0.29387(8) 0.41166(3) 0.03064(18) Uani 1 1 d . . .
C5 C 0.5538(3) 0.4499(3) 0.39184(12) 0.0314(7) Uani 1 1 d . . .
C6 C 0.5049(4) 0.5046(4) 0.34567(13) 0.0404(8) Uani 1 1 d . . .
H6 H 0.4339 0.4610 0.3254 0.049 Uiso 1 1 calc R U .
C7 C 0.5624(4) 0.6231(4) 0.33060(14) 0.0489(9) Uani 1 1 d . . .
H7 H 0.5293 0.6601 0.3000 0.059 Uiso 1 1 calc R U .
C8 C 0.6689(4) 0.6884(4) 0.36015(15) 0.0511(10) Uani 1 1 d . . .
H8 H 0.7067 0.7689 0.3495 0.061 Uiso 1 1 calc R U .
C9 C 0.7186(4) 0.6343(4) 0.40513(14) 0.0476(9) Uani 1 1 d . . .
H9 H 0.7909 0.6779 0.4248 0.057 Uiso 1 1 calc R U .
C10 C 0.6619(3) 0.5150(3) 0.42148(13) 0.0379(8) Uani 1 1 d . . .
H10 H 0.6957 0.4786 0.4521 0.046 Uiso 1 1 calc R U .
C11 C 0.5832(3) 0.2380(3) 0.46715(12) 0.0320(7) Uani 1 1 d . . .
C12 C 0.6939(3) 0.1509(4) 0.46467(13) 0.0403(8) Uani 1 1 d . . .
H12 H 0.7093 0.1128 0.4348 0.048 Uiso 1 1 calc R U .
C13 C 0.7822(4) 0.1207(4) 0.50769(15) 0.0494(10) Uani 1 1 d . . .
H13 H 0.8574 0.0626 0.5064 0.059 Uiso 1 1 calc R U .
C14 C 0.7594(4) 0.1758(4) 0.55181(15) 0.0535(10) Uani 1 1 d . . .
H14 H 0.8199 0.1558 0.5801 0.064 Uiso 1 1 calc R U .
C15 C 0.6481(4) 0.2601(4) 0.55442(14) 0.0585(11) Uani 1 1 d . . .
H15 H 0.6311 0.2952 0.5845 0.070 Uiso 1 1 calc R U .
C16 C 0.5616(4) 0.2926(4) 0.51216(13) 0.0493(9) Uani 1 1 d . . .
H16 H 0.4875 0.3520 0.5138 0.059 Uiso 1 1 calc R U .
C17 C 0.3046(3) 0.3185(3) 0.42462(12) 0.0358(8) Uani 1 1 d . . .
C18 C 0.2209(4) 0.4172(4) 0.39973(15) 0.0580(11) Uani 1 1 d . . .
H18 H 0.2552 0.4734 0.3768 0.070 Uiso 1 1 calc R U .
C19 C 0.0857(4) 0.4320(5) 0.40918(19) 0.0790(15) Uani 1 1 d . . .
H19 H 0.0288 0.4982 0.3924 0.095 Uiso 1 1 calc R U .
C20 C 0.0353(4) 0.3499(5) 0.44307(18) 0.0708(13) Uani 1 1 d . . .
H20 H -0.0557 0.3608 0.4492 0.085 Uiso 1 1 calc R U .
C21 C 0.1172(4) 0.2522(4) 0.46806(16) 0.0614(11) Uani 1 1 d . . .
H21 H 0.0826 0.1975 0.4914 0.074 Uiso 1 1 calc R U .
C22 C 0.2527(4) 0.2352(4) 0.45838(15) 0.0519(10) Uani 1 1 d . . .
H22 H 0.3084 0.1674 0.4747 0.062 Uiso 1 1 calc R U .
C23 C 0.4829(3) 0.1684(3) 0.36418(12) 0.0327(7) Uani 1 1 d . . .
C24 C 0.3860(4) 0.0633(3) 0.35854(14) 0.0433(8) Uani 1 1 d . . .
H24 H 0.3177 0.0585 0.3791 0.052 Uiso 1 1 calc R U .
C25 C 0.3909(4) -0.0345(4) 0.32233(15) 0.0527(10) Uani 1 1 d . . .
H25 H 0.3263 -0.1055 0.3188 0.063 Uiso 1 1 calc R U .
C26 C 0.4904(4) -0.0269(4) 0.29173(14) 0.0488(9) Uani 1 1 d . . .
H26 H 0.4923 -0.0922 0.2671 0.059 Uiso 1 1 calc R U .
C27 C 0.5874(4) 0.0758(4) 0.29703(13) 0.0464(9) Uani 1 1 d . . .
H27 H 0.6552 0.0792 0.2762 0.056 Uiso 1 1 calc R U .
C28 C 0.5851(3) 0.1745(3) 0.33308(12) 0.0387(8) Uani 1 1 d . . .
H28 H 0.6510 0.2442 0.3366 0.046 Uiso 1 1 calc R U .

loop_
_atom_site_aniso_label
_atom_site_aniso_U_11
_atom_site_aniso_U_22
_atom_site_aniso_U_33
_atom_site_aniso_U_23
_atom_site_aniso_U_13
_atom_site_aniso_U_12
Hg 0.03964(8) 0.05504(10) 0.04409(9) -0.00162(7) 0.00877(6) 0.00092(7)
C1 0.056(3) 0.067(6) 0.070(7) 0.006(5) 0.008(4) 0.004(3)
N1 0.063(3) 0.068(3) 0.051(4) 0.006(3) 0.020(3) 0.006(3)
Cl 0.056(3) 0.067(6) 0.070(7) 0.006(5) 0.008(4) 0.004(3)
B 0.037(2) 0.042(2) 0.042(2) -0.0008(19) 0.0046(17) 0.0039(18)
C2 0.044(2) 0.052(2) 0.046(2) 0.0054(19) 0.0091(17) 0.0086(18)
N2 0.073(2) 0.066(2) 0.074(3) -0.002(2) 0.025(2) 0.022(2)
C3 0.060(3) 0.048(2) 0.047(2) -0.0101(19) 0.0057(19) 0.015(2)
N3 0.085(3) 0.085(3) 0.062(3) -0.014(2) -0.016(2) 0.041(2)
C4 0.056(2) 0.054(2) 0.040(2) 0.0027(19) 0.0124(18) 0.001(2)
N4 0.072(2) 0.069(2) 0.076(3) -0.001(2) 0.018(2) -0.021(2)
P 0.0297(4) 0.0307(4) 0.0320(5) 0.0012(4) 0.0061(3) 0.0019(3)
C5 0.0306(16) 0.0306(16) 0.0338(18) -0.0026(15) 0.0075(13) 0.0008(14)
C6 0.046(2) 0.0401(18) 0.034(2) -0.0004(16) 0.0015(16) -0.0039(16)
C7 0.068(3) 0.041(2) 0.038(2) 0.0064(18) 0.0074(18) -0.0028(19)
C8 0.063(2) 0.042(2) 0.051(3) -0.0011(19) 0.018(2) -0.0121(19)
C9 0.049(2) 0.047(2) 0.048(2) -0.0112(19) 0.0095(17) -0.0178(18)
C10 0.0384(18) 0.0414(19) 0.035(2) -0.0016(16) 0.0077(15) -0.0006(15)
C11 0.0309(16) 0.0311(16) 0.0345(19) 0.0016(15) 0.0061(13) 0.0050(13)
C12 0.0380(18) 0.0457(19) 0.039(2) 0.0045(17) 0.0102(15) 0.0081(16)
C13 0.039(2) 0.047(2) 0.063(3) 0.012(2) 0.0096(18) 0.0118(17)
C14 0.054(2) 0.057(2) 0.046(3) 0.012(2) -0.0030(18) 0.004(2)
C15 0.069(3) 0.069(3) 0.036(2) -0.001(2) 0.0015(19) 0.016(2)
C16 0.055(2) 0.055(2) 0.038(2) -0.0001(18) 0.0083(17) 0.0190(18)
C17 0.0317(17) 0.0380(18) 0.039(2) -0.0009(16) 0.0081(14) 0.0013(14)
C18 0.041(2) 0.071(3) 0.064(3) 0.025(2) 0.0122(19) 0.0124(19)
C19 0.040(2) 0.097(4) 0.102(4) 0.042(3) 0.015(2) 0.023(2)
C20 0.030(2) 0.093(3) 0.093(4) 0.014(3) 0.020(2) 0.005(2)
C21 0.044(2) 0.067(3) 0.078(3) 0.012(2) 0.025(2) -0.003(2)
C22 0.041(2) 0.049(2) 0.067(3) 0.016(2) 0.0157(18) 0.0038(17)
C23 0.0333(17) 0.0320(17) 0.0319(19) 0.0016(15) 0.0007(13) -0.0009(14)
C24 0.047(2) 0.0378(19) 0.046(2) 0.0020(17) 0.0090(16) -0.0058(16)
C25 0.068(3) 0.033(2) 0.055(3) -0.0010(19) 0.001(2) -0.0134(18)
C26 0.070(3) 0.037(2) 0.038(2) -0.0066(17) 0.0005(18) 0.0066(18)
C27 0.054(2) 0.051(2) 0.035(2) -0.0033(17) 0.0086(16) 0.0097(18)
C28 0.0373(18) 0.0375(18) 0.041(2) 0.0008(16) 0.0038(15) 0.0001(15)

loop_
_atom_type_symbol
_atom_type_description
_atom_type_scat_dispersion_real
_atom_type_scat_dispersion_imag
_atom_type_scat_source
C C 0.0033 0.0016 'International Tables Vol C Tables 4.2.6.8 and 6.1.1.4'
H H 0.0000 0.0000 'International Tables Vol C Tables 4.2.6.8 and 6.1.1.4'
B B 0.0013 0.0007 'International Tables Vol C Tables 4.2.6.8 and 6.1.1.4'
N N 0.0061 0.0033 'International Tables Vol C Tables 4.2.6.8 and 6.1.1.4'
P P 0.1023 0.0942 'International Tables Vol C Tables 4.2.6.8 and 6.1.1.4'
Hg Hg -2.3894 9.2266 'International Tables Vol C Tables 4.2.6.8 and 6.1.1.4'
Cl Cl 0.1484 0.1585 'International Tables Vol C Tables 4.2.6.8 and 6.1.1.4'

loop_
_exptl_crystal_face_index_h
_exptl_crystal_face_index_k
_exptl_crystal_face_index_l
_exptl_crystal_face_perp_dist
_exptl_oxdiff_crystal_face_indexfrac_h
_exptl_oxdiff_crystal_face_indexfrac_k
_exptl_oxdiff_crystal_face_indexfrac_l
_exptl_oxdiff_crystal_face_x
_exptl_oxdiff_crystal_face_y
_exptl_oxdiff_crystal_face_z
0 0 1 0.0322 -0.0000 0.0000 1.0000 0.0007 -0.0250 0.0074
0 0 -1 0.0322 0.0000 -0.0000 -1.0000 -0.0007 0.0250 -0.0074
-1 0 0 0.0669 -1.0000 0.0000 0.0000 0.0707 0.0065 -0.0190
1 0 0 0.0944 1.0000 -0.0000 -0.0000 -0.0707 -0.0065 0.0190
0 -13 9 0.1869 -0.0000 -13.0000 9.0000 0.2186 0.0428 0.9504
0 13 -9 0.2047 0.0000 13.0000 -9.0000 -0.2186 -0.0428 -0.9504

loop_
_geom_angle_atom_site_label_1
_geom_angle_atom_site_label_2
_geom_angle_atom_site_label_3
_geom_angle
C1 Hg B 176.6(9)
C1 Hg Cl 3.3(12)
B Hg Cl 175.9(5)
N1 C1 Hg 169(2)
Cl N1 C1 6(3)
N1 Cl Hg 176.1(19)
C3 B C2 110.7(3)
C3 B C4 110.0(3)
C2 B C4 113.1(3)
C3 B Hg 109.4(2)
C2 B Hg 106.9(3)
C4 B Hg 106.6(2)
N2 C2 B 176.4(4)
N3 C3 B 179.6(5)
N4 C4 B 176.4(4)
C23 P C11 110.50(15)
C23 P C5 108.05(14)
C11 P C5 108.20(15)
C23 P C17 110.02(15)
C11 P C17 108.03(15)
C5 P C17 112.04(14)
C10 C5 C6 119.7(3)
C10 C5 P 120.6(3)
C6 C5 P 119.7(2)
C7 C6 C5 119.4(3)
C7 C6 H6 120.3
C5 C6 H6 120.3
C6 C7 C8 121.0(3)
C6 C7 H7 119.5
C8 C7 H7 119.5
C9 C8 C7 119.9(3)
C9 C8 H8 120.0
C7 C8 H8 120.0
C8 C9 C10 120.4(3)
C8 C9 H9 119.8
C10 C9 H9 119.8
C9 C10 C5 119.6(3)
C9 C10 H10 120.2
C5 C10 H10 120.2
C12 C11 C16 119.5(3)
C12 C11 P 119.8(2)
C16 C11 P 120.4(2)
C11 C12 C13 118.9(3)
C11 C12 H12 120.5
C13 C12 H12 120.5
C14 C13 C12 120.8(3)
C14 C13 H13 119.6
C12 C13 H13 119.6
C15 C14 C13 120.3(4)
C15 C14 H14 119.9
C13 C14 H14 119.9
C14 C15 C16 119.5(4)
C14 C15 H15 120.2
C16 C15 H15 120.2
C15 C16 C11 120.9(3)
C15 C16 H16 119.5
C11 C16 H16 119.5
C22 C17 C18 119.9(3)
C22 C17 P 119.8(3)
C18 C17 P 120.4(3)
C17 C18 C19 119.5(4)
C17 C18 H18 120.2
C19 C18 H18 120.2
C20 C19 C18 120.3(4)
C20 C19 H19 119.8
C18 C19 H19 119.8
C21 C20 C19 120.7(4)
C21 C20 H20 119.6
C19 C20 H20 119.6
C20 C21 C22 119.4(4)
C20 C21 H21 120.3
C22 C21 H21 120.3
C17 C22 C21 120.1(4)
C17 C22 H22 119.9
C21 C22 H22 119.9
C24 C23 C28 119.5(3)
C24 C23 P 120.5(2)
C28 C23 P 120.0(2)
C25 C24 C23 120.0(3)
C25 C24 H24 120.0
C23 C24 H24 120.0
C26 C25 C24 120.1(3)
C26 C25 H25 120.0
C24 C25 H25 120.0
C25 C26 C27 120.6(3)
C25 C26 H26 119.7
C27 C26 H26 119.7
C26 C27 C28 120.4(3)
C26 C27 H27 119.8
C28 C27 H27 119.8
C27 C28 C23 119.4(3)
C27 C28 H28 120.3
C23 C28 H28 120.3

loop_
_geom_bond_atom_site_label_1
_geom_bond_atom_site_label_2
_geom_bond_distance
Hg C1 2.11(3)
Hg B 2.182(4)
Hg Cl 2.416(18)
C1 N1 1.13(3)
N1 Cl 0.82(2)
B C3 1.567(5)
B C2 1.581(5)
B C4 1.581(6)
C2 N2 1.137(5)
C3 N3 1.135(5)
C4 N4 1.139(5)
P C23 1.789(3)
P C11 1.794(3)
P C5 1.796(3)
P C17 1.806(3)
C5 C10 1.393(4)
C5 C6 1.399(4)
C6 C7 1.370(5)
C6 H6 0.9300
C7 C8 1.382(5)
C7 H7 0.9300
C8 C9 1.370(5)
C8 H8 0.9300
C9 C10 1.387(5)
C9 H9 0.9300
C10 H10 0.9300
C11 C12 1.380(4)
C11 C16 1.388(5)
C12 C13 1.396(5)
C12 H12 0.9300
C13 C14 1.370(5)
C13 H13 0.9300
C14 C15 1.369(5)
C14 H14 0.9300
C15 C16 1.376(5)
C15 H15 0.9300
C16 H16 0.9300
C17 C22 1.378(5)
C17 C18 1.380(5)
C18 C19 1.383(5)
C18 H18 0.9300
C19 C20 1.367(6)
C19 H19 0.9300
C20 C21 1.365(6)
C20 H20 0.9300
C21 C22 1.390(5)
C21 H21 0.9300
C22 H22 0.9300
C23 C24 1.386(4)
C23 C28 1.397(4)
C24 C25 1.382(5)
C24 H24 0.9300
C25 C26 1.368(5)
C25 H25 0.9300
C26 C27 1.369(5)
C26 H26 0.9300
C27 C28 1.381(5)
C27 H27 0.9300
C28 H28 0.9300
